data_7101634
loop_
_publ_author_name
'Milios, Constantinos J'
'Prescimone, Alessandro'
'Mishra, Abhudaya'
'Parsons, Simon'
'Wernsdorfer, Wolfgang'
'Christou, George'
'Perlepes, Spyros P'
'Brechin, Euan K'

_publ_section_title
;
 A rare ferromagnetic manganese(III) 'cube'.
;
_journal_issue 2
_journal_name_full 'Chemical communications (Cambridge, England)'
_journal_page_first 153
_journal_page_last 155
_journal_paper_doi 10.1039/b611174b
_journal_year 2006
_chemical_compound_source ' C. Milios, CM1691'
_chemical_formula_moiety '[Mn4(MeSaO)4(MeSaOH)4].3.5(CH3CN)'
_chemical_formula_sum 'C71 H74.5 Mn4 N11.5 O16'
_chemical_formula_weight 1563.1
_space_group_IT_number 14
_symmetry_cell_setting monoclinic
_symmetry_space_group_name_Hall '-P 2ybc'
_symmetry_space_group_name_H-M 'P 1 21/c 1'
_atom_sites_solution_hydrogens geom
_atom_sites_solution_primary direct
_audit_creation_date 06-06-12
_audit_creation_method CRYSTALS_ver_12.83
_cell_angle_alpha 90
_cell_angle_beta 103.6350(10)
_cell_angle_gamma 90
_cell_formula_units_Z 4
_cell_length_a 13.6720(4)
_cell_length_b 19.6080(6)
_cell_length_c 27.9570(9)
_cell_measurement_reflns_used 8771
_cell_measurement_temperature 150
_cell_measurement_theta_max 26
_cell_measurement_theta_min 2
_cell_volume 7283.5(4)
_computing_cell_refinement 'SAINT (Siemens ,1995)'
_computing_data_collection 'SMART (Siemens, 1993)'
_computing_data_reduction 'SAINT (Siemens ,1995)'
_computing_molecular_graphics 'CAMERON (Watkin et al., 1996)'
_computing_publication_material 'CRYSTALS (Betteridge et al., 2003)'
_computing_structure_refinement 'CRYSTALS (Betteridge et al., 2003)'
_computing_structure_solution 'SHELXS 86 (Sheldrick, 1986)'
_diffrn_ambient_temperature 150
_diffrn_measured_fraction_theta_full 0.996
_diffrn_measured_fraction_theta_max 0.978
_diffrn_measurement_device_type 'Bruker SMART'
_diffrn_measurement_method \w
_diffrn_radiation_monochromator graphite
_diffrn_radiation_type 'Mo K\a'
_diffrn_radiation_wavelength 0.71073
_diffrn_reflns_av_R_equivalents 0.054
_diffrn_reflns_limit_h_max 18
_diffrn_reflns_limit_h_min -19
_diffrn_reflns_limit_k_max 28
_diffrn_reflns_limit_k_min 0
_diffrn_reflns_limit_l_max 40
_diffrn_reflns_limit_l_min 0
_diffrn_reflns_number 71703
_diffrn_reflns_theta_full 28.810
_diffrn_reflns_theta_max 30.649
_diffrn_reflns_theta_min 1.499
_diffrn_standards_number 0
_exptl_absorpt_coefficient_mu 0.743
_exptl_absorpt_correction_T_max 0.86
_exptl_absorpt_correction_T_min 0.56
_exptl_absorpt_correction_type multi-scan
_exptl_absorpt_process_details 'SADABS (Siemens, 1996)'
_exptl_crystal_colour 'dark brown'
_exptl_crystal_density_diffrn 1.292
_exptl_crystal_description block
_exptl_crystal_F_000 2912
_exptl_crystal_recrystallization_method
;
Slow evaporation of a CH3CN solution
;
_exptl_crystal_size_max 0.52
_exptl_crystal_size_mid 0.29
_exptl_crystal_size_min 0.21
_refine_diff_density_max 0.72
_refine_diff_density_min -0.39
_refine_ls_extinction_method None
_refine_ls_goodness_of_fit_ref 1.1297
_refine_ls_hydrogen_treatment noref
_refine_ls_matrix_type full
_refine_ls_number_parameters 829
_refine_ls_number_reflns 13218
_refine_ls_number_restraints 0
_refine_ls_R_factor_all 0.0830
_refine_ls_R_factor_gt 0.0465
_refine_ls_shift/su_max 0.000909
_refine_ls_structure_factor_coef F
_refine_ls_weighting_details
;
Method, part 1, Chebychev polynomial, (Watkin, 1994, Prince, 1982)
[weight] = 1.0/[A~0~*T~0~(x)+A~1~*T~1~(x) ... +A~n-1~]*T~n-1~(x)]
where A~i~ are the Chebychev coefficients listed below and x= Fcalc/Fmax
Method = Robust Weighting (Prince, 1982)
W = [weight] * [1-(deltaF/6*sigmaF)^2^]^2^
A~i~ are:
1.90 0.914 1.62
;
_refine_ls_weighting_scheme calc
_refine_ls_wR_factor_all 0.0540
_refine_ls_wR_factor_gt 0.0475
_refine_ls_wR_factor_ref 0.0475
_reflns_limit_h_max 18
_reflns_limit_h_min -19
_reflns_limit_k_max 28
_reflns_limit_k_min 0
_reflns_limit_l_max 40
_reflns_limit_l_min 0
_reflns_number_gt 13218
_reflns_number_total 22020
_reflns_threshold_expression I>2.0\s(I)
_cod_data_source_file b611174b.txt
_cod_data_source_block eb6059
_cod_depositor_comments
;
The following automatic conversions were performed:
'_symmetry_cell_setting' value 'Monoclinic' changed to 'monoclinic'
according to '/home/saulius/struct/CIF-dictionaries/cif_core.dic'
dictionary named 'cif_core.dic' version 2.4.1 from 2010-06-29.

Automatic conversion script
Id: cif_fix_enum 1527 2010-12-29 10:47:43Z saulius 
;
_cod_original_sg_symbol_H-M 'P 1 21/c 1 '
_cod_database_code 7101634

loop_
_symmetry_equiv_pos_as_xyz
x,y,z
-x,-y,-z
-x,y+1/2,-z+1/2
x,-y+1/2,z+1/2

loop_
_atom_site_label
_atom_site_type_symbol
_atom_site_fract_x
_atom_site_fract_y
_atom_site_fract_z
_atom_site_U_iso_or_equiv
_atom_site_occupancy
_atom_site_adp_type
Mn1 Mn 0.44289(2) 0.194236(17) 0.061188(11) 0.0205 1.0000 Uani
Mn2 Mn 0.36978(2) 0.315516(16) 0.141125(12) 0.0202 1.0000 Uani
Mn3 Mn 0.20324(2) 0.265794(16) 0.007877(12) 0.0205 1.0000 Uani
Mn4 Mn 0.20343(2) 0.173968(16) 0.118095(12) 0.0206 1.0000 Uani
O25 O 0.27706(11) 0.18120(7) 0.02937(5) 0.0213 1.0000 Uani
O11 O 0.45237(11) 0.20747(9) -0.00471(6) 0.0261 1.0000 Uani
O22 O 0.35828(11) 0.21633(8) 0.14562(5) 0.0216 1.0000 Uani
O13 O 0.51022(11) 0.31579(8) 0.17039(6) 0.0247 1.0000 Uani
O14 O 0.36564(12) 0.40890(8) 0.12882(6) 0.0259 1.0000 Uani
O24 O 0.17897(11) 0.26252(7) 0.08479(6) 0.0221 1.0000 Uani
O16 O 0.07690(11) 0.22045(8) -0.01205(6) 0.0244 1.0000 Uani
O17 O 0.17138(13) 0.20633(8) 0.17684(6) 0.0277 1.0000 Uani
O23 O 0.28145(14) 0.29584(10) 0.23756(6) 0.0359 1.0000 Uani
N14 N 0.22007(13) 0.31748(9) 0.11416(6) 0.0211 1.0000 Uani
O21 O 0.64159(13) 0.27871(11) 0.11772(7) 0.0378 1.0000 Uani
O12 O 0.47913(12) 0.10286(8) 0.06177(6) 0.0276 1.0000 Uani
O26 O 0.30081(13) 0.21891(12) -0.08196(6) 0.0397 1.0000 Uani
O15 O 0.22974(12) 0.08507(8) 0.14193(6) 0.0264 1.0000 Uani
O28 O 0.40213(11) 0.28842(8) 0.06891(5) 0.0223 1.0000 Uani
N12 N 0.43416(13) 0.18045(9) 0.13098(7) 0.0219 1.0000 Uani
N13 N 0.35836(15) 0.32546(10) 0.21965(7) 0.0272 1.0000 Uani
O18 O 0.14577(12) 0.35110(8) -0.00934(6) 0.0285 1.0000 Uani
O27 O -0.02261(13) 0.15992(10) 0.05003(7) 0.0336 1.0000 Uani
N18 N 0.33512(13) 0.31553(9) 0.02818(6) 0.0216 1.0000 Uani
N11 N 0.60363(14) 0.23636(10) 0.07766(7) 0.0262 1.0000 Uani
C78 C 0.36182(17) 0.37272(11) 0.01146(8) 0.0256 1.0000 Uani
N15 N 0.22743(13) 0.13798(9) 0.05473(7) 0.0209 1.0000 Uani
N16 N 0.21212(14) 0.23869(10) -0.06981(7) 0.0276 1.0000 Uani
C68 C 0.28893(18) 0.40752(11) -0.02771(9) 0.0275 1.0000 Uani
C72 C 0.48799(17) 0.14018(11) 0.16326(8) 0.0251 1.0000 Uani
N17 N 0.03496(14) 0.15616(10) 0.09846(7) 0.0265 1.0000 Uani
C86 C 0.1438(2) 0.2065(2) -0.15513(10) 0.0497 1.0000 Uani
C18 C 0.18436(18) 0.39495(11) -0.03629(8) 0.0268 1.0000 Uani
C21 C 0.50624(18) 0.13232(14) -0.05951(9) 0.0311 1.0000 Uani
C62 C 0.55933(17) 0.09445(11) 0.14857(9) 0.0265 1.0000 Uani
C34 C 0.2731(2) 0.55618(13) 0.18130(11) 0.0389 1.0000 Uani
C61 C 0.62995(17) 0.19158(12) 0.00288(8) 0.0253 1.0000 Uani
C13 C 0.54835(17) 0.36966(12) 0.19876(8) 0.0266 1.0000 Uani
C48 C 0.2556(2) 0.49294(15) -0.09210(10) 0.0420 1.0000 Uani
C75 C 0.20800(15) 0.07706(11) 0.03695(8) 0.0232 1.0000 Uani
C74 C 0.15886(17) 0.36691(11) 0.11685(9) 0.0267 1.0000 Uani
C83 C 0.4192(2) 0.35577(16) 0.30605(10) 0.0430 1.0000 Uani
C24 C 0.33555(19) 0.51247(12) 0.16408(9) 0.0315 1.0000 Uani
C15 C 0.17712(16) 0.03428(11) 0.11640(9) 0.0254 1.0000 Uani
C17 C 0.12843(19) 0.16264(12) 0.20270(9) 0.0299 1.0000 Uani
C35 C 0.0777(2) -0.06754(13) 0.11612(12) 0.0393 1.0000 Uani
C71 C 0.65963(16) 0.23628(12) 0.04647(9) 0.0273 1.0000 Uani
C11 C 0.52863(16) 0.17676(12) -0.01977(8) 0.0242 1.0000 Uani
C76 C 0.13466(18) 0.23291(13) -0.10610(8) 0.0294 1.0000 Uani
C16 C 0.01104(17) 0.24484(11) -0.05187(9) 0.0269 1.0000 Uani
C28 C 0.1178(2) 0.43160(13) -0.07275(10) 0.0349 1.0000 Uani
C64 C 0.20007(18) 0.42979(12) 0.14144(10) 0.0297 1.0000 Uani
C77 C -0.01402(17) 0.13314(13) 0.12911(10) 0.0317 1.0000 Uani
C67 C 0.03922(19) 0.12682(13) 0.18130(10) 0.0322 1.0000 Uani
C73 C 0.42508(18) 0.35569(12) 0.25312(8) 0.0281 1.0000 Uani
C41 C 0.6814(2) 0.11825(15) -0.05678(10) 0.0358 1.0000 Uani
C57 C -0.0002(2) 0.08241(16) 0.21147(12) 0.0451 1.0000 Uani
C63 C 0.50893(18) 0.39087(12) 0.23876(9) 0.0296 1.0000 Uani
C85 C 0.2344(2) 0.05813(13) -0.01020(10) 0.0331 1.0000 Uani
C56 C -0.0385(2) 0.27732(19) -0.13687(12) 0.0520 1.0000 Uani
C42 C 0.7016(2) 0.01631(14) 0.17117(11) 0.0379 1.0000 Uani
C65 C 0.16187(16) 0.02853(11) 0.06484(9) 0.0256 1.0000 Uani
C31 C 0.5817(2) 0.10288(14) -0.07773(9) 0.0352 1.0000 Uani
C51 C 0.70501(17) 0.16186(13) -0.01721(9) 0.0304 1.0000 Uani
C45 C 0.05936(19) -0.07213(12) 0.06557(11) 0.0359 1.0000 Uani
C58 C 0.3226(2) 0.45743(14) -0.05663(9) 0.0357 1.0000 Uani
C22 C 0.61433(18) 0.02759(13) 0.08635(10) 0.0316 1.0000 Uani
C43 C 0.6355(2) 0.48065(15) 0.25638(11) 0.0432 1.0000 Uani
C12 C 0.54908(17) 0.07680(11) 0.09821(9) 0.0261 1.0000 Uani
C55 C 0.10302(17) -0.02505(11) 0.04011(10) 0.0296 1.0000 Uani
C33 C 0.6745(2) 0.45857(15) 0.21833(11) 0.0421 1.0000 Uani
C82 C 0.4735(2) 0.14044(15) 0.21472(10) 0.0409 1.0000 Uani
C32 C 0.68804(19) -0.00201(13) 0.12226(11) 0.0369 1.0000 Uani
C44 C 0.1747(2) 0.53715(15) 0.18042(13) 0.0480 1.0000 Uani
C14 C 0.30148(18) 0.44835(11) 0.14452(8) 0.0260 1.0000 Uani
C53 C 0.5544(2) 0.44699(14) 0.26648(10) 0.0398 1.0000 Uani
C47 C 0.0468(3) 0.07267(18) 0.26067(12) 0.0518 1.0000 Uani
C27 C 0.1735(2) 0.15331(15) 0.25240(10) 0.0383 1.0000 Uani
C52 C 0.63690(19) 0.06408(13) 0.18356(10) 0.0342 1.0000 Uani
C88 C 0.46330(18) 0.40274(13) 0.03288(9) 0.0324 1.0000 Uani
C25 C 0.1362(2) -0.01607(13) 0.14182(10) 0.0346 1.0000 Uani
C38 C 0.1532(2) 0.48012(14) -0.10032(10) 0.0410 1.0000 Uani
C37 C 0.1338(2) 0.10868(18) 0.28146(11) 0.0488 1.0000 Uani
C81 C 0.7519(2) 0.27956(17) 0.05308(12) 0.0463 1.0000 Uani
C23 C 0.6318(2) 0.40371(14) 0.18931(10) 0.0361 1.0000 Uani
C66 C 0.03569(18) 0.25208(12) -0.09791(10) 0.0314 1.0000 Uani
C26 C -0.0861(2) 0.26105(14) -0.04761(12) 0.0389 1.0000 Uani
C84 C 0.04922(19) 0.36008(14) 0.09217(11) 0.0374 1.0000 Uani
C54 C 0.1391(2) 0.47518(14) 0.16044(13) 0.0431 1.0000 Uani
C87 C -0.1217(2) 0.1106(2) 0.11268(13) 0.0543 1.0000 Uani
C36 C -0.1576(2) 0.2847(2) -0.08740(16) 0.0598 1.0000 Uani
C46 C -0.1332(3) 0.2936(2) -0.13168(16) 0.0723 1.0000 Uani
H211 H 0.4388 0.1229 -0.0742 0.0381 1.0000 Uiso
H341 H 0.2973 0.5986 0.1934 0.0470 1.0000 Uiso
H481 H 0.2799 0.5255 -0.1105 0.0512 1.0000 Uiso
H831 H 0.4815 0.3403 0.3266 0.0661 1.0000 Uiso
H832 H 0.4070 0.4017 0.3160 0.0661 1.0000 Uiso
H833 H 0.3654 0.3273 0.3105 0.0662 1.0000 Uiso
H241 H 0.4014 0.5255 0.1655 0.0388 1.0000 Uiso
H351 H 0.0496 -0.0998 0.1337 0.0464 1.0000 Uiso
H281 H 0.0494 0.4229 -0.0779 0.0421 1.0000 Uiso
H411 H 0.7319 0.0993 -0.0694 0.0450 1.0000 Uiso
H571 H -0.0603 0.0593 0.1980 0.0577 1.0000 Uiso
H561 H -0.0221 0.2838 -0.1666 0.0617 1.0000 Uiso
H421 H 0.7528 -0.0029 0.1952 0.0460 1.0000 Uiso
H311 H 0.5664 0.0729 -0.1037 0.0432 1.0000 Uiso
H511 H 0.7718 0.1730 -0.0036 0.0390 1.0000 Uiso
H451 H 0.0188 -0.1067 0.0487 0.0419 1.0000 Uiso
H581 H 0.3914 0.4667 -0.0522 0.0440 1.0000 Uiso
H221 H 0.6066 0.0147 0.0537 0.0401 1.0000 Uiso
H431 H 0.6641 0.5168 0.2750 0.0502 1.0000 Uiso
H551 H 0.0920 -0.0302 0.0062 0.0337 1.0000 Uiso
H331 H 0.7299 0.4806 0.2122 0.0510 1.0000 Uiso
H821 H 0.5147 0.1071 0.2348 0.0639 1.0000 Uiso
H822 H 0.4915 0.1842 0.2300 0.0642 1.0000 Uiso
H823 H 0.4041 0.1313 0.2143 0.0639 1.0000 Uiso
H321 H 0.7296 -0.0348 0.1139 0.0470 1.0000 Uiso
H441 H 0.1332 0.5666 0.1933 0.0610 1.0000 Uiso
H531 H 0.5285 0.4619 0.2926 0.0481 1.0000 Uiso
H471 H 0.0201 0.0418 0.2790 0.0678 1.0000 Uiso
H271 H 0.2311 0.1783 0.2666 0.0471 1.0000 Uiso
H521 H 0.6450 0.0770 0.2163 0.0422 1.0000 Uiso
H251 H 0.1483 -0.0148 0.1761 0.0410 1.0000 Uiso
H381 H 0.1067 0.5035 -0.1246 0.0487 1.0000 Uiso
H371 H 0.1655 0.1023 0.3148 0.0611 1.0000 Uiso
H811 H 0.7651 0.2908 0.0222 0.0748 1.0000 Uiso
H812 H 0.8084 0.2535 0.0722 0.0749 1.0000 Uiso
H813 H 0.7450 0.3203 0.0713 0.0750 1.0000 Uiso
H231 H 0.6592 0.3892 0.1633 0.0438 1.0000 Uiso
H261 H -0.1026 0.2565 -0.0173 0.0467 1.0000 Uiso
H541 H 0.0739 0.4622 0.1604 0.0530 1.0000 Uiso
H361 H -0.2227 0.2947 -0.0840 0.0729 1.0000 Uiso
H461 H -0.1812 0.3098 -0.1584 0.0831 1.0000 Uiso
H851 H 0.2173 0.0116 -0.0184 0.0530 1.0000 Uiso
H852 H 0.3056 0.0632 -0.0070 0.0530 1.0000 Uiso
H853 H 0.1980 0.0865 -0.0363 0.0529 1.0000 Uiso
H881 H 0.4653 0.4473 0.0191 0.0497 1.0000 Uiso
H882 H 0.4731 0.4061 0.0683 0.0498 1.0000 Uiso
H883 H 0.5142 0.3745 0.0246 0.0493 1.0000 Uiso
H841 H 0.0138 0.3997 0.0991 0.0548 1.0000 Uiso
H842 H 0.0415 0.3564 0.0571 0.0550 1.0000 Uiso
H843 H 0.0208 0.3207 0.1038 0.0553 1.0000 Uiso
H861 H 0.0794 0.2017 -0.1772 0.0730 1.0000 Uiso
H862 H 0.1845 0.2355 -0.1695 0.0731 1.0000 Uiso
H863 H 0.1754 0.1628 -0.1504 0.0733 1.0000 Uiso
H871 H -0.1467 0.0991 0.1410 0.0812 1.0000 Uiso
H872 H -0.1603 0.1466 0.0941 0.0813 1.0000 Uiso
H873 H -0.1233 0.0709 0.0918 0.0813 1.0000 Uiso
H14 H 0.2444 0.2715 0.2174 0.0575 1.0000 Uiso
H18 H 0.0153 0.1745 0.0332 0.0524 1.0000 Uiso
H31 H 0.6023 0.2784 0.1358 0.0573 1.0000 Uiso
H62 H 0.3458 0.2114 -0.0568 0.0603 1.0000 Uiso

loop_
_atom_site_aniso_label
_atom_site_aniso_U_11
_atom_site_aniso_U_22
_atom_site_aniso_U_33
_atom_site_aniso_U_23
_atom_site_aniso_U_13
_atom_site_aniso_U_12
Mn1 0.01808(14) 0.02525(15) 0.01934(14) -0.00326(11) 0.00661(11) -0.00216(11)
Mn2 0.01937(14) 0.02115(14) 0.02122(14) -0.00406(11) 0.00708(11) -0.00441(11)
Mn3 0.01769(14) 0.02072(14) 0.02371(15) -0.00098(12) 0.00640(11) -0.00446(11)
Mn4 0.02112(15) 0.01987(14) 0.02257(14) -0.00222(11) 0.00878(11) -0.00519(11)
O25 0.0180(6) 0.0248(7) 0.0232(7) 0.0000(6) 0.0089(5) -0.0040(5)
O11 0.0176(7) 0.0393(9) 0.0226(7) -0.0013(6) 0.0070(6) 0.0024(6)
O22 0.0206(7) 0.0230(7) 0.0237(7) -0.0033(5) 0.0105(6) -0.0016(5)
O13 0.0207(7) 0.0288(8) 0.0245(7) -0.0083(6) 0.0051(6) -0.0052(6)
O14 0.0251(7) 0.0236(7) 0.0317(8) -0.0041(6) 0.0119(6) -0.0051(6)
O24 0.0217(7) 0.0214(7) 0.0248(7) -0.0047(6) 0.0085(6) -0.0058(5)
O16 0.0191(7) 0.0246(7) 0.0286(8) 0.0006(6) 0.0038(6) -0.0055(6)
O17 0.0337(8) 0.0269(8) 0.0269(8) -0.0023(6) 0.0159(7) -0.0090(6)
O23 0.0397(10) 0.0446(10) 0.0286(8) -0.0106(7) 0.0187(7) -0.0167(8)
N14 0.0217(8) 0.0220(8) 0.0210(8) -0.0039(6) 0.0078(6) -0.0059(6)
O21 0.0258(8) 0.0548(11) 0.0339(9) -0.0209(8) 0.0094(7) -0.0128(8)
O12 0.0278(8) 0.0284(8) 0.0263(8) -0.0068(6) 0.0059(6) -0.0002(6)
O26 0.0238(8) 0.0713(14) 0.0245(8) 0.0005(8) 0.0068(6) 0.0072(8)
O15 0.0262(8) 0.0250(7) 0.0276(8) 0.0013(6) 0.0057(6) -0.0036(6)
O28 0.0226(7) 0.0258(7) 0.0186(7) -0.0030(5) 0.0050(5) -0.0026(6)
N12 0.0208(8) 0.0227(8) 0.0238(8) -0.0050(7) 0.0085(6) -0.0042(6)
N13 0.0322(10) 0.0275(9) 0.0250(9) -0.0035(7) 0.0134(8) -0.0042(7)
O18 0.0268(8) 0.0239(7) 0.0356(9) 0.0022(6) 0.0091(7) -0.0012(6)
O27 0.0244(8) 0.0444(10) 0.0328(9) 0.0019(7) 0.0084(7) -0.0111(7)
N18 0.0192(8) 0.0243(8) 0.0217(8) -0.0014(7) 0.0056(6) -0.0033(6)
N11 0.0203(8) 0.0331(10) 0.0246(9) -0.0070(7) 0.0041(7) -0.0040(7)
C78 0.0261(10) 0.0272(10) 0.0258(10) -0.0032(8) 0.0108(8) -0.0073(8)
N15 0.0171(8) 0.0219(8) 0.0243(8) 0.0004(6) 0.0064(6) -0.0029(6)
N16 0.0234(9) 0.0342(10) 0.0256(9) 0.0017(8) 0.0067(7) 0.0018(7)
C68 0.0328(12) 0.0237(10) 0.0265(10) -0.0012(8) 0.0081(9) -0.0046(8)
C72 0.0260(10) 0.0250(10) 0.0247(10) -0.0031(8) 0.0070(8) -0.0040(8)
N17 0.0228(9) 0.0270(9) 0.0304(9) 0.0001(7) 0.0079(7) -0.0056(7)
C86 0.0376(15) 0.087(2) 0.0233(12) 0.0018(13) 0.0044(10) 0.0011(15)
C18 0.0306(11) 0.0228(10) 0.0277(10) -0.0040(8) 0.0083(9) -0.0030(8)
C21 0.0268(11) 0.0428(13) 0.0239(10) -0.0014(9) 0.0063(8) 0.0065(9)
C62 0.0241(10) 0.0268(10) 0.0293(11) 0.0003(8) 0.0080(8) -0.0009(8)
C34 0.0420(14) 0.0271(11) 0.0469(15) -0.0146(10) 0.0091(12) -0.0038(10)
C61 0.0225(10) 0.0307(10) 0.0237(10) 0.0013(8) 0.0071(8) 0.0004(8)
C13 0.0243(10) 0.0297(11) 0.0241(10) -0.0057(8) 0.0023(8) -0.0047(8)
C48 0.0567(17) 0.0368(13) 0.0351(13) 0.0087(11) 0.0158(12) -0.0047(12)
C75 0.0169(9) 0.0253(10) 0.0277(10) -0.0032(8) 0.0055(8) 0.0003(7)
C74 0.0228(10) 0.0250(10) 0.0342(11) -0.0011(8) 0.0104(9) -0.0023(8)
C83 0.0542(17) 0.0524(16) 0.0245(11) -0.0096(11) 0.0136(11) -0.0072(13)
C24 0.0349(12) 0.0256(10) 0.0330(12) -0.0049(9) 0.0058(10) -0.0050(9)
C15 0.0202(9) 0.0210(9) 0.0350(11) 0.0029(8) 0.0063(8) -0.0003(7)
C17 0.0347(12) 0.0295(11) 0.0309(11) 0.0007(9) 0.0188(10) -0.0058(9)
C35 0.0341(13) 0.0250(11) 0.0572(17) 0.0125(11) 0.0077(12) -0.0064(9)
C71 0.0174(9) 0.0320(11) 0.0327(11) -0.0022(9) 0.0061(8) -0.0010(8)
C11 0.0221(10) 0.0328(11) 0.0195(9) 0.0030(8) 0.0084(7) 0.0024(8)
C76 0.0270(11) 0.0351(12) 0.0249(10) 0.0070(9) 0.0039(8) -0.0008(9)
C16 0.0217(10) 0.0201(9) 0.0377(12) -0.0014(8) 0.0047(9) -0.0046(7)
C28 0.0367(13) 0.0308(12) 0.0364(13) -0.0016(10) 0.0068(10) 0.0028(10)
C64 0.0263(11) 0.0271(10) 0.0375(12) -0.0052(9) 0.0112(9) -0.0015(8)
C77 0.0233(11) 0.0336(12) 0.0412(13) 0.0040(10) 0.0134(9) -0.0067(9)
C67 0.0296(11) 0.0347(12) 0.0379(13) 0.0045(10) 0.0190(10) -0.0035(9)
C73 0.0338(12) 0.0287(10) 0.0216(10) -0.0058(8) 0.0065(8) 0.0005(9)
C41 0.0318(12) 0.0456(14) 0.0329(12) 0.0010(10) 0.0133(10) 0.0158(11)
C57 0.0402(15) 0.0500(16) 0.0509(17) 0.0105(13) 0.0225(13) -0.0131(12)
C63 0.0291(11) 0.0318(11) 0.0273(11) -0.0073(9) 0.0053(9) -0.0046(9)
C85 0.0359(13) 0.0317(12) 0.0349(12) -0.0119(10) 0.0144(10) -0.0031(10)
C56 0.0359(14) 0.066(2) 0.0483(17) 0.0296(15) -0.0008(12) 0.0046(14)
C42 0.0306(12) 0.0361(13) 0.0461(15) 0.0065(11) 0.0073(11) 0.0045(10)
C65 0.0209(10) 0.0203(9) 0.0354(11) -0.0022(8) 0.0063(8) -0.0016(7)
C31 0.0387(13) 0.0447(14) 0.0218(10) -0.0018(10) 0.0062(9) 0.0134(11)
C51 0.0196(10) 0.0394(12) 0.0337(12) -0.0023(10) 0.0096(9) 0.0034(9)
C45 0.0271(11) 0.0231(10) 0.0548(16) 0.0002(10) 0.0043(11) -0.0050(9)
C58 0.0429(14) 0.0366(13) 0.0289(12) 0.0029(10) 0.0109(10) -0.0112(11)
C22 0.0268(11) 0.0293(11) 0.0413(13) -0.0033(10) 0.0132(10) 0.0016(9)
C43 0.0397(14) 0.0393(14) 0.0469(15) -0.0194(12) 0.0030(12) -0.0130(11)
C12 0.0243(10) 0.0230(10) 0.0330(11) -0.0029(8) 0.0107(9) -0.0026(8)
C55 0.0246(10) 0.0215(10) 0.0405(13) -0.0037(9) 0.0031(9) 0.0000(8)
C33 0.0362(14) 0.0410(14) 0.0477(15) -0.0121(12) 0.0075(12) -0.0189(11)
C82 0.0539(16) 0.0457(15) 0.0268(12) 0.0087(11) 0.0169(11) 0.0134(13)
C32 0.0282(12) 0.0293(12) 0.0571(17) -0.0015(11) 0.0182(11) 0.0013(9)
C44 0.0503(17) 0.0345(14) 0.0632(19) -0.0184(13) 0.0211(15) 0.0020(12)
C14 0.0300(11) 0.0232(10) 0.0259(10) -0.0034(8) 0.0089(8) -0.0032(8)
C53 0.0408(14) 0.0400(14) 0.0369(14) -0.0171(11) 0.0056(11) -0.0055(11)
C47 0.0515(18) 0.0610(19) 0.0498(17) 0.0189(15) 0.0257(14) -0.0115(15)
C27 0.0410(14) 0.0460(14) 0.0308(12) 0.0034(11) 0.0143(11) -0.0074(11)
C52 0.0309(12) 0.0332(12) 0.0374(13) 0.0045(10) 0.0059(10) 0.0044(9)
C88 0.0252(11) 0.0382(13) 0.0327(12) 0.0034(10) 0.0048(9) -0.0113(9)
C25 0.0355(13) 0.0275(11) 0.0412(13) 0.0080(10) 0.0097(10) -0.0041(9)
C38 0.0546(17) 0.0330(13) 0.0334(13) 0.0044(10) 0.0064(12) 0.0027(12)
C37 0.0496(17) 0.0646(19) 0.0372(15) 0.0147(14) 0.0201(13) -0.0041(14)
C81 0.0314(13) 0.0543(17) 0.0598(18) -0.0201(14) 0.0239(13) -0.0174(12)
C23 0.0365(13) 0.0400(13) 0.0337(12) -0.0090(10) 0.0123(10) -0.0119(10)
C66 0.0236(11) 0.0293(11) 0.0378(13) 0.0090(9) 0.0006(9) -0.0023(8)
C26 0.0273(12) 0.0354(13) 0.0548(17) 0.0040(12) 0.0111(11) 0.0043(10)
C84 0.0261(12) 0.0325(12) 0.0535(16) -0.0110(11) 0.0092(11) -0.0028(9)
C54 0.0346(14) 0.0341(13) 0.0658(19) -0.0129(13) 0.0224(13) 0.0001(11)
C87 0.0296(14) 0.081(2) 0.0528(18) 0.0114(17) 0.0100(12) -0.0229(14)
C36 0.0269(14) 0.068(2) 0.082(3) 0.0211(19) 0.0088(15) 0.0170(14)
C46 0.0351(16) 0.093(3) 0.079(3) 0.049(2) -0.0056(16) 0.0205(17)

loop_
_atom_type_symbol
_atom_type_scat_dispersion_real
_atom_type_scat_dispersion_imag
_atom_type_scat_Cromer_Mann_a1
_atom_type_scat_Cromer_Mann_b1
_atom_type_scat_Cromer_Mann_a2
_atom_type_scat_Cromer_Mann_b2
_atom_type_scat_Cromer_Mann_a3
_atom_type_scat_Cromer_Mann_b3
_atom_type_scat_Cromer_Mann_a4
_atom_type_scat_Cromer_Mann_b4
_atom_type_scat_Cromer_Mann_c
_atom_type_scat_source
C 0.0033 0.0016 2.3100 20.8439 1.0200 10.2075 1.5886 0.5687 0.8650 51.6512 0.2156 'International Tables Vol C 4.2.6.8 and 6.1.1.4'
H 0.0000 0.0000 0.4930 10.5109 0.3229 26.1257 0.1402 3.1424 0.0408 57.7998 0.0030 'International Tables Vol C 4.2.6.8 and 6.1.1.4'
N 0.0061 0.0033 12.2126 0.0057 3.1322 9.8933 2.0125 28.9975 1.1663 0.5826 -11.5290 'International Tables Vol C 4.2.6.8 and 6.1.1.4'
O 0.0106 0.0060 3.0485 13.2771 2.2868 5.7011 1.5463 0.3239 0.8670 32.9089 0.2508 'International Tables Vol C 4.2.6.8 and 6.1.1.4'
Mn 0.3368 0.7283 11.2819 5.3409 7.3573 0.3432 3.0193 17.8674 2.2441 83.7543 1.0896 'International Tables Vol C 4.2.6.8 and 6.1.1.4'

loop_
_geom_angle_atom_site_label_1
_geom_angle_atom_site_label_2
_geom_angle_atom_site_label_3
_geom_angle
_geom_angle_publ_flag
O25 Mn1 O11 85.68(6) yes
O25 Mn1 O12 97.81(6) yes
O11 Mn1 O12 93.51(7) yes
O25 Mn1 O28 82.18(6) yes
O11 Mn1 O28 93.71(7) yes
O12 Mn1 O28 172.76(7) yes
O25 Mn1 N12 94.83(6) yes
O11 Mn1 N12 179.50(7) yes
O12 Mn1 N12 86.46(7) yes
O28 Mn1 N12 86.33(7) yes
O25 Mn1 N11 162.10(7) yes
O11 Mn1 N11 82.17(7) yes
O12 Mn1 N11 96.01(7) yes
O28 Mn1 N11 85.54(7) yes
N12 Mn1 N11 97.33(7) yes
O22 Mn2 O13 93.63(7) yes
O22 Mn2 O14 171.77(7) yes
O13 Mn2 O14 93.46(7) yes
O22 Mn2 N14 87.30(7) yes
O13 Mn2 N14 176.45(7) yes
O14 Mn2 N14 85.86(7) yes
O22 Mn2 O28 81.80(6) yes
O13 Mn2 O28 89.69(6) yes
O14 Mn2 O28 94.07(6) yes
N14 Mn2 O28 93.83(6) yes
O22 Mn2 N13 89.91(7) yes
O13 Mn2 N13 82.82(7) yes
O14 Mn2 N13 95.12(7) yes
N14 Mn2 N13 93.77(7) yes
O28 Mn2 N13 168.47(7) yes
O25 Mn3 O24 82.20(6) yes
O25 Mn3 O16 93.47(6) yes
O24 Mn3 O16 86.47(6) yes
O25 Mn3 O18 173.84(7) yes
O24 Mn3 O18 97.13(7) yes
O16 Mn3 O18 92.60(7) yes
O25 Mn3 N18 87.78(7) yes
O24 Mn3 N18 93.92(6) yes
O16 Mn3 N18 178.73(7) yes
O18 Mn3 N18 86.15(7) yes
O25 Mn3 N16 87.44(7) yes
O24 Mn3 N16 163.97(6) yes
O16 Mn3 N16 81.95(7) yes
O18 Mn3 N16 94.45(7) yes
N18 Mn3 N16 97.89(7) yes
O22 Mn4 O24 82.88(6) yes
O22 Mn4 O17 88.35(6) yes
O24 Mn4 O17 93.80(7) yes
O22 Mn4 O15 97.86(6) yes
O24 Mn4 O15 172.33(7) yes
O17 Mn4 O15 93.86(7) yes
O22 Mn4 N15 95.51(6) yes
O24 Mn4 N15 86.40(7) yes
O17 Mn4 N15 176.13(7) yes
O15 Mn4 N15 85.93(7) yes
O22 Mn4 N17 165.26(6) yes
O24 Mn4 N17 88.37(7) yes
O17 Mn4 N17 80.39(7) yes
O15 Mn4 N17 92.40(7) yes
N15 Mn4 N17 95.76(7) yes
Mn1 O25 Mn3 115.06(7) yes
Mn1 O25 N15 116.01(11) yes
Mn3 O25 N15 113.38(11) yes
Mn1 O11 C11 118.40(14) yes
Mn4 O22 Mn2 115.53(7) yes
Mn4 O22 N12 114.95(11) yes
Mn2 O22 N12 113.99(11) yes
Mn2 O13 C13 117.77(14) yes
Mn2 O14 C14 120.58(14) yes
Mn3 O24 Mn4 115.56(7) yes
Mn3 O24 N14 114.30(11) yes
Mn4 O24 N14 113.94(12) yes
Mn3 O16 C16 117.42(13) yes
Mn4 O17 C17 118.06(14) yes
N13 O23 H14 113.2 no
O24 N14 Mn2 116.18(12) yes
O24 N14 C74 115.96(18) yes
Mn2 N14 C74 127.48(15) yes
N11 O21 H31 108.5 no
Mn1 O12 C12 121.43(14) yes
N16 O26 H62 110.9 no
Mn4 O15 C15 118.11(14) yes
Mn2 O28 Mn1 116.57(7) yes
Mn2 O28 N18 114.70(11) yes
Mn1 O28 N18 114.92(11) yes
O22 N12 Mn1 115.98(13) yes
O22 N12 C72 116.43(17) yes
Mn1 N12 C72 127.52(15) yes
Mn2 N13 O23 123.18(14) yes
Mn2 N13 C73 123.37(16) yes
O23 N13 C73 113.34(18) yes
Mn3 O18 C18 121.80(15) yes
N17 O27 H18 106.4 no
O28 N18 Mn3 114.86(12) yes
O28 N18 C78 116.00(17) yes
Mn3 N18 C78 128.77(16) yes
Mn1 N11 O21 122.32(13) yes
Mn1 N11 C71 123.93(15) yes
O21 N11 C71 112.13(18) yes
N18 C78 C68 118.1(2) yes
N18 C78 C88 120.5(2) yes
C68 C78 C88 121.3(2) yes
O25 N15 Mn4 116.11(12) yes
O25 N15 C75 116.71(17) yes
Mn4 N15 C75 126.98(15) yes
Mn3 N16 O26 123.13(14) yes
Mn3 N16 C76 123.76(16) yes
O26 N16 C76 112.72(19) yes
C78 C68 C18 121.9(2) yes
C78 C68 C58 119.6(2) yes
C18 C68 C58 118.4(2) yes
N12 C72 C62 119.3(2) yes
N12 C72 C82 119.1(2) yes
C62 C72 C82 121.5(2) yes
Mn4 N17 O27 122.32(13) yes
Mn4 N17 C77 123.46(17) yes
O27 N17 C77 113.61(19) yes
C76 C86 H861 111.2 no
C76 C86 H862 111.4 no
H861 C86 H862 109.2 no
C76 C86 H863 108.5 no
H861 C86 H863 108.7 no
H862 C86 H863 107.8 no
C68 C18 O18 122.4(2) yes
C68 C18 C28 119.6(2) yes
O18 C18 C28 117.9(2) yes
C11 C21 C31 121.0(2) yes
C11 C21 H211 119.0 no
C31 C21 H211 120.0 no
C72 C62 C12 120.9(2) yes
C72 C62 C52 121.0(2) yes
C12 C62 C52 118.1(2) yes
C24 C34 C44 120.3(2) yes
C24 C34 H341 119.2 no
C44 C34 H341 120.5 no
C71 C61 C11 122.81(19) yes
C71 C61 C51 119.4(2) yes
C11 C61 C51 117.8(2) yes
O13 C13 C63 121.9(2) yes
O13 C13 C23 118.8(2) yes
C63 C13 C23 119.3(2) yes
C58 C48 C38 120.3(2) yes
C58 C48 H481 119.0 no
C38 C48 H481 120.8 no
N15 C75 C85 119.8(2) yes
N15 C75 C65 118.01(19) yes
C85 C75 C65 122.19(19) yes
N14 C74 C64 118.5(2) yes
N14 C74 C84 119.7(2) yes
C64 C74 C84 121.7(2) yes
C73 C83 H831 110.1 no
C73 C83 H832 109.7 no
H831 C83 H832 108.1 no
C73 C83 H833 110.5 no
H831 C83 H833 109.9 no
H832 C83 H833 108.5 no
C34 C24 C14 121.2(2) yes
C34 C24 H241 119.3 no
C14 C24 H241 119.5 no
O15 C15 C65 122.53(19) yes
O15 C15 C25 118.8(2) yes
C65 C15 C25 118.6(2) yes
O17 C17 C67 122.2(2) yes
O17 C17 C27 118.3(2) yes
C67 C17 C27 119.5(2) yes
C45 C35 C25 121.6(2) yes
C45 C35 H351 119.8 no
C25 C35 H351 118.6 no
C61 C71 N11 117.8(2) yes
C61 C71 C81 119.9(2) yes
N11 C71 C81 122.3(2) yes
C61 C11 C21 119.8(2) yes
C61 C11 O11 121.0(2) yes
C21 C11 O11 119.2(2) yes
C86 C76 N16 121.4(2) yes
C86 C76 C66 120.6(2) yes
N16 C76 C66 118.0(2) yes
O16 C16 C66 122.2(2) yes
O16 C16 C26 118.4(2) yes
C66 C16 C26 119.4(2) yes
C18 C28 C38 120.5(3) yes
C18 C28 H281 118.7 no
C38 C28 H281 120.8 no
C74 C64 C14 120.6(2) yes
C74 C64 C54 121.0(2) yes
C14 C64 C54 118.2(2) yes
N17 C77 C67 118.4(2) yes
N17 C77 C87 121.7(2) yes
C67 C77 C87 119.8(2) yes
C77 C67 C17 123.6(2) yes
C77 C67 C57 118.4(2) yes
C17 C67 C57 118.0(2) yes
C83 C73 N13 121.6(2) yes
C83 C73 C63 119.6(2) yes
N13 C73 C63 118.8(2) yes
C31 C41 C51 119.8(2) yes
C31 C41 H411 120.0 no
C51 C41 H411 120.2 no
C67 C57 C47 121.8(3) yes
C67 C57 H571 118.9 no
C47 C57 H571 119.3 no
C73 C63 C13 123.0(2) yes
C73 C63 C53 119.3(2) yes
C13 C63 C53 117.7(2) yes
C75 C85 H851 110.6 no
C75 C85 H852 110.1 no
H851 C85 H852 107.8 no
C75 C85 H853 109.7 no
H851 C85 H853 108.6 no
H852 C85 H853 110.0 no
C66 C56 C46 122.1(3) yes
C66 C56 H561 118.0 no
C46 C56 H561 119.9 no
C32 C42 C52 118.5(2) yes
C32 C42 H421 120.9 no
C52 C42 H421 120.6 no
C75 C65 C15 120.90(19) yes
C75 C65 C55 119.6(2) yes
C15 C65 C55 119.5(2) yes
C41 C31 C21 120.0(2) yes
C41 C31 H311 119.5 no
C21 C31 H311 120.5 no
C61 C51 C41 121.6(2) yes
C61 C51 H511 118.6 no
C41 C51 H511 119.8 no
C35 C45 C55 119.2(2) yes
C35 C45 H451 120.6 no
C55 C45 H451 120.2 no
C68 C58 C48 120.9(3) yes
C68 C58 H581 120.7 no
C48 C58 H581 118.4 no
C12 C22 C32 121.0(2) yes
C12 C22 H221 119.1 no
C32 C22 H221 119.9 no
C33 C43 C53 119.3(2) yes
C33 C43 H431 119.9 no
C53 C43 H431 120.9 no
C62 C12 C22 118.7(2) yes
C62 C12 O12 123.5(2) yes
C22 C12 O12 117.8(2) yes
C65 C55 C45 120.9(2) yes
C65 C55 H551 121.3 no
C45 C55 H551 117.8 no
C43 C33 C23 120.8(2) yes
C43 C33 H331 119.0 no
C23 C33 H331 120.3 no
C72 C82 H821 111.7 no
C72 C82 H822 110.6 no
H821 C82 H822 107.1 no
C72 C82 H823 109.9 no
H821 C82 H823 108.9 no
H822 C82 H823 108.6 no
C42 C32 C22 121.1(2) yes
C42 C32 H321 118.9 no
C22 C32 H321 120.0 no
C34 C44 C54 119.4(3) yes
C34 C44 H441 119.8 no
C54 C44 H441 120.8 no
C64 C14 C24 118.9(2) yes
C64 C14 O14 123.2(2) yes
C24 C14 O14 117.9(2) yes
C63 C53 C43 122.4(2) yes
C63 C53 H531 118.5 no
C43 C53 H531 119.0 no
C57 C47 C37 119.8(3) yes
C57 C47 H471 119.4 no
C37 C47 H471 120.9 no
C17 C27 C37 121.6(3) yes
C17 C27 H271 119.1 no
C37 C27 H271 119.2 no
C62 C52 C42 122.5(3) yes
C62 C52 H521 117.9 no
C42 C52 H521 119.7 no
C78 C88 H881 108.0 no
C78 C88 H882 109.2 no
H881 C88 H882 109.7 no
C78 C88 H883 109.5 no
H881 C88 H883 109.8 no
H882 C88 H883 110.6 no
C15 C25 C35 120.1(2) yes
C15 C25 H251 120.2 no
C35 C25 H251 119.7 no
C48 C38 C28 120.3(3) yes
C48 C38 H381 121.2 no
C28 C38 H381 118.4 no
C27 C37 C47 119.4(3) yes
C27 C37 H371 120.8 no
C47 C37 H371 119.8 no
C71 C81 H811 110.8 no
C71 C81 H812 107.9 no
H811 C81 H812 108.9 no
C71 C81 H813 110.5 no
H811 C81 H813 110.6 no
H812 C81 H813 107.9 no
C13 C23 C33 120.5(2) yes
C13 C23 H231 119.7 no
C33 C23 H231 119.8 no
C76 C66 C16 122.8(2) yes
C76 C66 C56 119.7(3) yes
C16 C66 C56 117.5(2) yes
C16 C26 C36 121.0(3) yes
C16 C26 H261 119.7 no
C36 C26 H261 119.3 no
C74 C84 H841 109.4 no
C74 C84 H842 109.4 no
H841 C84 H842 109.1 no
C74 C84 H843 111.0 no
H841 C84 H843 108.6 no
H842 C84 H843 109.4 no
C64 C54 C44 121.9(3) yes
C64 C54 H541 118.8 no
C44 C54 H541 119.3 no
C77 C87 H871 109.3 no
C77 C87 H872 108.9 no
H871 C87 H872 111.3 no
C77 C87 H873 107.5 no
H871 C87 H873 110.3 no
H872 C87 H873 109.5 no
C26 C36 C46 119.8(3) yes
C26 C36 H361 119.9 no
C46 C36 H361 120.3 no
C56 C46 C36 120.2(3) yes
C56 C46 H461 120.0 no
C36 C46 H461 119.8 no

loop_
_geom_bond_atom_site_label_1
_geom_bond_atom_site_label_2
_geom_bond_distance
_geom_bond_publ_flag
Mn1 O25 2.2464(15) yes
Mn1 O11 1.8949(16) yes
Mn1 O12 1.8580(17) yes
Mn1 O28 1.9556(16) yes
Mn1 N12 2.0011(18) yes
Mn1 N11 2.2907(18) yes
Mn2 O22 1.9576(15) yes
Mn2 O13 1.9015(15) yes
Mn2 O14 1.8615(16) yes
Mn2 N14 2.0080(18) yes
Mn2 O28 2.2304(15) yes
Mn2 N13 2.2457(19) yes
Mn3 O25 1.9608(15) yes
Mn3 O24 2.2526(15) yes
Mn3 O16 1.9055(15) yes
Mn3 O18 1.8625(16) yes
Mn3 N18 2.0104(17) yes
Mn3 N16 2.267(2) yes
Mn4 O22 2.2352(15) yes
Mn4 O24 1.9614(16) yes
Mn4 O17 1.9056(16) yes
Mn4 O15 1.8706(16) yes
Mn4 N15 2.0044(18) yes
Mn4 N17 2.2655(19) yes
O25 N15 1.381(2) yes
O11 C11 1.354(3) yes
O22 N12 1.392(2) yes
O13 C13 1.350(3) yes
O14 C14 1.320(3) yes
O24 N14 1.391(2) yes
O16 C16 1.344(3) yes
O17 C17 1.342(3) yes
O23 N13 1.393(2) yes
O23 H14 0.816 no
N14 C74 1.294(3) yes
O21 N11 1.393(2) yes
O21 H31 0.820 no
O12 C12 1.324(3) yes
O26 N16 1.389(3) yes
O26 H62 0.831 no
O15 C15 1.333(3) yes
O28 N18 1.388(2) yes
N12 C72 1.291(3) yes
N13 C73 1.287(3) yes
O18 C18 1.331(3) yes
O27 N17 1.398(3) yes
O27 H18 0.828 no
N18 C78 1.300(3) yes
N11 C71 1.289(3) yes
C78 C68 1.464(3) yes
C78 C88 1.496(3) yes
N15 C75 1.297(3) yes
N16 C76 1.287(3) yes
C68 C18 1.414(3) yes
C68 C58 1.414(3) yes
C72 C62 1.454(3) yes
C72 C82 1.498(3) yes
N17 C77 1.287(3) yes
C86 C76 1.498(4) yes
C86 H861 0.953 no
C86 H862 0.949 no
C86 H863 0.953 no
C18 C28 1.395(4) yes
C21 C11 1.388(3) yes
C21 C31 1.380(3) yes
C21 H211 0.935 no
C62 C12 1.424(3) yes
C62 C52 1.395(3) yes
C34 C24 1.375(4) yes
C34 C44 1.391(4) yes
C34 H341 0.929 no
C61 C71 1.478(3) yes
C61 C11 1.411(3) yes
C61 C51 1.407(3) yes
C13 C63 1.413(3) yes
C13 C23 1.399(3) yes
C48 C58 1.371(4) yes
C48 C38 1.387(4) yes
C48 H481 0.929 no
C75 C85 1.493(3) yes
C75 C65 1.464(3) yes
C74 C64 1.459(3) yes
C74 C84 1.501(3) yes
C83 C73 1.501(3) yes
C83 H831 0.958 no
C83 H832 0.969 no
C83 H833 0.954 no
C24 C14 1.406(3) yes
C24 H241 0.927 no
C15 C65 1.412(3) yes
C15 C25 1.407(3) yes
C17 C67 1.412(3) yes
C17 C27 1.393(4) yes
C35 C45 1.379(4) yes
C35 C25 1.379(4) yes
C35 H351 0.937 no
C71 C81 1.495(3) yes
C76 C66 1.473(3) yes
C16 C66 1.412(4) yes
C16 C26 1.397(3) yes
C28 C38 1.382(4) yes
C28 H281 0.927 no
C64 C14 1.416(3) yes
C64 C54 1.406(3) yes
C77 C67 1.474(4) yes
C77 C87 1.502(4) yes
C67 C57 1.405(3) yes
C73 C63 1.473(3) yes
C41 C31 1.384(4) yes
C41 C51 1.375(4) yes
C41 H411 0.924 no
C57 C47 1.387(5) yes
C57 H571 0.936 no
C63 C53 1.404(3) yes
C85 H851 0.956 no
C85 H852 0.962 no
C85 H853 0.958 no
C56 C66 1.393(4) yes
C56 C46 1.374(5) yes
C56 H561 0.919 no
C42 C32 1.384(4) yes
C42 C52 1.387(4) yes
C42 H421 0.928 no
C65 C55 1.402(3) yes
C31 H311 0.920 no
C51 H511 0.929 no
C45 C55 1.384(4) yes
C45 H451 0.931 no
C58 H581 0.938 no
C22 C12 1.406(3) yes
C22 C32 1.372(4) yes
C22 H221 0.928 no
C43 C33 1.367(4) yes
C43 C53 1.376(4) yes
C43 H431 0.912 no
C55 H551 0.931 no
C33 C23 1.391(4) yes
C33 H331 0.923 no
C82 H821 0.954 no
C82 H822 0.964 no
C82 H823 0.963 no
C32 H321 0.924 no
C44 C54 1.377(4) yes
C44 H441 0.939 no
C53 H531 0.930 no
C47 C37 1.388(5) yes
C47 H471 0.923 no
C27 C37 1.389(4) yes
C27 H271 0.934 no
C52 H521 0.932 no
C88 H881 0.958 no
C88 H882 0.969 no
C88 H883 0.960 no
C25 H251 0.934 no
C38 H381 0.934 no
C37 H371 0.938 no
C81 H811 0.948 no
C81 H812 0.974 no
C81 H813 0.964 no
C23 H231 0.937 no
C26 C36 1.377(4) yes
C26 H261 0.932 no
C84 H841 0.959 no
C84 H842 0.965 no
C84 H843 0.956 no
C54 H541 0.927 no
C87 H871 0.961 no
C87 H872 0.959 no
C87 H873 0.970 no
C36 C46 1.367(6) yes
C36 H361 0.938 no
C46 H461 0.926 no
